data_7220901
loop_
_publ_author_name
'Yamada, Shinji'
'Sako, Nodoka'
'Yamada, Kazuhiko'
'Deguchi, Kenzo'
'Shimizu, Tadashi'

_publ_section_title
;
 Porous organic hydrate crystals: structure and dynamic behaviour of water
 clusters
;
_journal_issue 30
_journal_name_full CrystEngComm
_journal_page_first 5629
_journal_paper_doi 10.1039/C4CE02517B
_journal_volume 17
_journal_year 2015
_chemical_absolute_configuration 'CHOOSE rm ad rmad syn or unk'
_chemical_formula_moiety 'C13 H17 Cl N2 O5'
_chemical_formula_sum 'C13 H17 Cl N2 O5'
_chemical_formula_weight 316.74
_chemical_name_common 4-NO2-SP-HCl
_chemical_name_systematic '4-nitrostyrylpyridinium chloride'
_chemical_properties_physical 'Heat-sensitive, Light-sensitive'
_space_group_crystal_system orthorhombic
_space_group_IT_number 19
_space_group_name_Hall 'P 2ac 2ab'
_space_group_name_H-M_alt 'P 21 21 21'
_symmetry_space_group_name_Hall 'P 2ac 2ab'
_symmetry_space_group_name_H-M 'P 21 21 21'
_atom_sites_solution_hydrogens geom
_atom_sites_solution_primary direct
_atom_sites_solution_secondary difmap
_audit_update_record
;
2015-04-18 deposited with the CCDC.
2015-06-25 downloaded from the CCDC.
;
_cell_angle_alpha 90.0000
_cell_angle_beta 90.0000
_cell_angle_gamma 90.0000
_cell_formula_units_Z 4
_cell_length_a 6.7596(4)
_cell_length_b 14.2927(6)
_cell_length_c 16.0445(7)
_cell_measurement_reflns_used 7352
_cell_measurement_temperature 123
_cell_measurement_theta_max 68.18
_cell_measurement_theta_min 3.09
_cell_volume 1550.11(13)
_computing_cell_refinement 'RAPID AUTO'
_computing_data_collection 'RAPID AUTO (Rigaku, ????)'
_computing_data_reduction 'RAPID AUTO'
_computing_molecular_graphics 'CrystalStructure 4.1'
_computing_publication_material 'CrystalStructure 4.1 (Rigaku, 2014)'
_computing_structure_refinement 'SHELXL2013 (Sheldrick, 2008)'
_computing_structure_solution 'SHELXS2013 (Sheldrick, 2008)'
_diffrn_ambient_temperature 123
_diffrn_detector_area_resol_mean 10.000
_diffrn_measured_fraction_theta_full 0.981
_diffrn_measured_fraction_theta_max 0.981
_diffrn_measurement_device_type 'Rigaku R-AXIS RAPID'
_diffrn_measurement_method \w
_diffrn_radiation_type 'Cu K\a'
_diffrn_radiation_wavelength 1.54187
_diffrn_reflns_av_R_equivalents 0.0826
_diffrn_reflns_laue_measured_fraction_full 0.981
_diffrn_reflns_laue_measured_fraction_max 0.981
_diffrn_reflns_limit_h_max 8
_diffrn_reflns_limit_h_min -8
_diffrn_reflns_limit_k_max 17
_diffrn_reflns_limit_k_min -16
_diffrn_reflns_limit_l_max 19
_diffrn_reflns_limit_l_min -19
_diffrn_reflns_number 15589
_diffrn_reflns_point_group_measured_fraction_full 0.980
_diffrn_reflns_point_group_measured_fraction_max 0.980
_diffrn_reflns_theta_full 67.687
_diffrn_reflns_theta_max 68.244
_diffrn_reflns_theta_min 5.515
_diffrn_standards_number 0
_exptl_absorpt_coefficient_mu 2.398
_exptl_absorpt_correction_T_max 0.887
_exptl_absorpt_correction_T_min 0.673
_exptl_absorpt_correction_type multi-scan
_exptl_absorpt_process_details 'ABSCOR (Rigaku, 1995)'
_exptl_crystal_colour yellow
_exptl_crystal_density_diffrn 1.357
_exptl_crystal_density_method 'not measured'
_exptl_crystal_description platelet
_exptl_crystal_F_000 664.00
_exptl_crystal_size_max 0.300
_exptl_crystal_size_mid 0.070
_exptl_crystal_size_min 0.050
_refine_diff_density_max 0.89
_refine_diff_density_min -0.28
_refine_ls_abs_structure_details
;
 Flack x determined using 431 quotients [(I+)-(I-)]/[(I+)+(I-)]
 (Parsons and Flack (2004), Acta Cryst. A60, s61).
;
_refine_ls_abs_structure_Flack 0.40(3)
_refine_ls_extinction_method none
_refine_ls_goodness_of_fit_ref 1.036
_refine_ls_hydrogen_treatment mixed
_refine_ls_number_parameters 198
_refine_ls_number_reflns 2780
_refine_ls_number_restraints 0
_refine_ls_R_factor_all 0.1260
_refine_ls_R_factor_gt 0.0911
_refine_ls_shift/su_max 0.000
_refine_ls_structure_factor_coef Fsqd
_refine_ls_weighting_details 'w = 1/[\s^2^(Fo^2^)+(0.1557P)^2^+0.0000P] where P=(Fo^2^+2Fc^2^)/3'
_refine_ls_weighting_scheme calc
_refine_ls_wR_factor_gt 0.2306
_refine_ls_wR_factor_ref 0.2706
_reflns_number_gt 1649
_reflns_number_total 2780
_reflns_threshold_expression F^2^>2.0\s(F^2^)
_cod_data_source_file c4ce02517b2.cif
_cod_data_source_block 4-NO2-SP-HCl4
_cod_depositor_comments 'Adding full bibliography for 7220901.cif.'
_cod_original_cell_volume 1550.11(12)
_cod_database_code 7220901
_shelxl_res_file
;

    shelxl.res created by SHELXL-2014/7

TITL 4-NO2-SP-HCl4
CELL  1.54187 6.75958 14.29272 16.04454 90.00000 90.00000 90.00000
ZERR  4 0.00000 0.00000 0.00000 0.00000 0.00000 0.00000
LATT -1
SYMM .50+X, .50-Y,    -Z
SYMM    -X, .50+Y, .50-Z
SYMM .50-X,    -Y, .50+Z
SFAC C H O N CL
UNIT 52 68 20 8 4
OMIT     0   0   4
OMIT     1   0   1
OMIT     0   3   4
OMIT     0   2   0
OMIT     0   4   5
OMIT     1   3   2
OMIT     1  14   5
OMIT     1   1   0
OMIT     0   9  11
OMIT     2   9  10
OMIT    -2   9  10
OMIT     0   1   1
OMIT     0   4   3
OMIT     0   9  10
OMIT     2  11   4
OMIT     0   8   9
OMIT     0   5   9
OMIT     0   2   5
OMIT    -6  10   6
OMIT    -1   1   1
OMIT     1   1   1
OMIT     2  10  11
OMIT     0  10  15
OMIT     0   6   8
OMIT    -2   4  10
OMIT     0  11  19
OMIT     1   1   5
OMIT     4   2   4
OMIT    -2   8  11
OMIT     0   6   6
OMIT     0   7  13
OMIT     0   2   6
OMIT     0  11  11
OMIT    -2  10  11
OMIT     2  12   7
OMIT     0   9   6
OMIT     0   2   1
OMIT     0  10   5
OMIT    -4   9  11
OMIT    -2   5   5
OMIT     1   2   0
OMIT    -2   5  10
OMIT    -4   9  10
OMIT     0   0   0
OMIT    -2   3  12
OMIT    -4  12   2
OMIT     2  10  12
OMIT     2   5   5
L.S. 5
FMAP 2
PLAN -50
WPDB -2
HTAB
BOND $H
CONF
LIST 4
TEMP -150.0
ACTA
SIZE 0.300 0.070 0.050
WGHT    0.155700
FVAR       0.94264
CL1   5    0.858604    1.111180    0.718665    11.00000    0.05380    0.09224 =
         0.10638    0.05924   -0.01170   -0.00946
O1    3    0.864694    0.297904    1.248440    11.00000    0.07009    0.06108 =
         0.07727    0.01759    0.00451    0.00721
O2    3    0.851336    0.400421    1.346791    11.00000    0.05492    0.07444 =
         0.06694    0.01437   -0.00193    0.00002
O3    3    0.903018    0.902454    0.621902    11.00000    0.11766    0.14713 =
         0.07015    0.01978    0.00603    0.02482
O4    3    1.177644    0.756772    0.614590    11.00000    0.11939    0.14355 =
         0.12607   -0.04341   -0.02736    0.02518
O5    3    1.561712    0.815931    0.548682    11.00000    0.14843    0.08177 =
         0.10539    0.01457    0.01609   -0.00094
N1    4    0.872636    0.964451    0.853497    11.00000    0.04766    0.05352 =
         0.05249    0.01174   -0.00433    0.00413
AFIX  43
H1    2    0.867955    1.008658    0.815373    11.00000   -1.20000
AFIX   0
N2    4    0.862976    0.379861    1.274040    11.00000    0.04587    0.03997 =
         0.03780    0.01359    0.00421    0.00539
C1    1    0.884838    0.874449    0.828970    11.00000    0.04212    0.05410 =
         0.03998    0.00416   -0.00156    0.00367
AFIX  43
H1A   2    0.890210    0.859406    0.771341    11.00000   -1.20000
AFIX   0
C2    1    0.889442    0.804978    0.887390    11.00000    0.04510    0.04392 =
         0.05254    0.00296   -0.00707   -0.00179
AFIX  43
H2    2    0.901320    0.741594    0.870281    11.00000   -1.20000
AFIX   0
C3    1    0.876629    0.826829    0.973254    11.00000    0.02976    0.04368 =
         0.04199    0.00423    0.00446    0.00255
C4    1    0.866535    0.921191    0.994631    11.00000    0.04792    0.05680 =
         0.05078   -0.00385    0.00333    0.00115
AFIX  43
H4    2    0.858961    0.938515    1.051706    11.00000   -1.20000
AFIX   0
C5    1    0.867357    0.988957    0.934997    11.00000    0.04448    0.04195 =
         0.05394    0.00799   -0.00139    0.00083
AFIX  43
H5    2    0.864243    1.053095    0.950478    11.00000   -1.20000
AFIX   0
C6    1    0.875283    0.756584    1.038779    11.00000    0.03808    0.05041 =
         0.05840    0.00661   -0.00525    0.00253
AFIX  43
H6    2    0.871539    0.778102    1.094779    11.00000   -1.20000
AFIX   0
C7    1    0.878866    0.664959    1.026565    11.00000    0.03576    0.05018 =
         0.04766    0.00097   -0.00106   -0.00390
AFIX  43
H7    2    0.884466    0.643597    0.970546    11.00000   -1.20000
AFIX   0
C8    1    0.874886    0.593352    1.092701    11.00000    0.04489    0.04732 =
         0.06133    0.00497   -0.00087    0.00167
C9    1    0.867337    0.500652    1.068589    11.00000    0.04644    0.05583 =
         0.04327    0.00677    0.00761   -0.00284
AFIX  43
H9    2    0.864853    0.485798    1.010886    11.00000   -1.20000
AFIX   0
C10   1    0.863315    0.429027    1.126360    11.00000    0.05152    0.05208 =
         0.07840    0.01645    0.01178    0.00543
AFIX  43
H10   2    0.860573    0.365449    1.109132    11.00000   -1.20000
AFIX   0
C11   1    0.863392    0.452922    1.211596    11.00000    0.04077    0.05082 =
         0.06608    0.02061   -0.00109    0.00288
C12   1    0.873689    0.544969    1.237845    11.00000    0.05034    0.05475 =
         0.06877    0.01324    0.00138    0.00011
AFIX  43
H12   2    0.878058    0.559834    1.295526    11.00000   -1.20000
AFIX   0
C13   1    0.877583    0.616666    1.176775    11.00000    0.04371    0.03353 =
         0.06344    0.00110   -0.00083   -0.00374
AFIX  43
H13   2    0.882024    0.680459    1.193294    11.00000   -1.20000
AFIX   0
H3    2    1.367417    0.805926    0.565424    11.00000    0.01603
H15   2    1.004531    0.963461    0.626078    11.00000    0.03822
HKLF 4
 
REM  4-NO2-SP-HCl4
REM R1 =  0.0911 for    1649 Fo > 4sig(Fo)  and  0.1260 for all    2780 data
REM    198 parameters refined using      0 restraints
 
END  
     
WGHT      0.1643      0.0000 

REM Instructions for potential hydrogen bonds
HTAB N1 Cl1
HTAB C1 O3
EQIV $1 -x+2, y-1/2, -z+3/2
HTAB C2 Cl1_$1
EQIV $2 -x+2, y+1/2, -z+5/2
HTAB C4 O2_$2
EQIV $3 -x+5/2, -y+2, z+1/2
HTAB C5 O5_$3
HTAB O5 O4
HTAB O3 Cl1

REM Highest difference peak  0.888,  deepest hole -0.276,  1-sigma level  0.091
Q1    1   0.8784  1.0794  0.6697  11.00000  0.05    0.64
Q2    1   0.8731  0.9534  0.7663  11.00000  0.05    0.58
Q3    1   0.8846  1.0474  0.7898  11.00000  0.05    0.57
Q4    1   0.8758  0.5320  1.1405  11.00000  0.05    0.55
Q5    1   0.8784  0.7353  0.9593  11.00000  0.05    0.53
Q6    1   0.8751  0.6987  1.1066  11.00000  0.05    0.52
Q7    1   0.8745  0.5730  1.0036  11.00000  0.05    0.52
Q8    1   0.8742  0.6060  1.3853  11.00000  0.05    0.47
Q9    1   0.8800  1.2040  0.7579  11.00000  0.05    0.45
Q10   1   0.7257  0.2038  1.0751  11.00000  0.05    0.39
Q11   1   0.8715  0.9085  0.9089  11.00000  0.05    0.38
Q12   1   0.8821  1.0747  0.8704  11.00000  0.05    0.35
Q13   1   0.9271  1.2104  0.8338  11.00000  0.05    0.34
Q14   1   0.8852  0.3233  0.9525  11.00000  0.05    0.27
Q15   1   1.1143  0.5821  1.4001  11.00000  0.05    0.26
Q16   1   0.8715  0.8794  0.7622  11.00000  0.05    0.24
Q17   1   0.8783  0.2622  1.1746  11.00000  0.05    0.23
Q18   1   0.8861  1.0775  0.6044  11.00000  0.05    0.21
Q19   1   0.8956  0.4620  0.9231  11.00000  0.05    0.21
Q20   1   0.9444  0.2514  1.1037  11.00000  0.05    0.21
Q21   1   0.8816  0.6929  1.3402  11.00000  0.05    0.21
Q22   1   1.0894  0.9427  0.8373  11.00000  0.05    0.20
Q23   1   0.8535  0.7812  1.1183  11.00000  0.05    0.20
Q24   1   0.9109  0.6809  1.4162  11.00000  0.05    0.19
Q25   1   1.0883  1.0671  0.7382  11.00000  0.05    0.19
Q26   1   0.8821  0.5420  1.2748  11.00000  0.05    0.19
Q27   1   0.6063  0.2794  1.1143  11.00000  0.05    0.19
Q28   1   0.6319  0.0917  1.0622  11.00000  0.05    0.18
Q29   1   0.6087  1.1974  0.7368  11.00000  0.05    0.18
Q30   1   0.8833  0.3268  1.1345  11.00000  0.05    0.18
Q31   1   1.0986  1.1032  0.7016  11.00000  0.05    0.18
Q32   1   0.8882  0.5057  0.9778  11.00000  0.05    0.18
Q33   1   1.1482  0.6457  1.3659  11.00000  0.05    0.18
Q34   1   0.8786  0.9861  0.5168  11.00000  0.05    0.17
Q35   1   0.6319  0.2602  0.9950  11.00000  0.05    0.17
Q36   1   0.8603  0.1944  1.2211  11.00000  0.05    0.17
Q37   1   0.8884  0.7200  1.2343  11.00000  0.05    0.17
Q38   1   0.5835  0.2302  1.0659  11.00000  0.05    0.17
Q39   1   1.1267  0.2626  1.1216  11.00000  0.05    0.17
Q40   1   0.6100  0.6138  1.4144  11.00000  0.05    0.17
Q41   1   0.8722  0.3577  1.4390  11.00000  0.05    0.16
Q42   1   0.8826  0.5178  1.3988  11.00000  0.05    0.16
Q43   1   0.9297  0.2195  1.2789  11.00000  0.05    0.16
Q44   1   0.5495  0.1972  1.0739  11.00000  0.05    0.16
Q45   1   0.6150  1.1123  0.7079  11.00000  0.05    0.15
Q46   1   1.1129  0.8383  1.0376  11.00000  0.05    0.15
Q47   1   0.8910  0.5471  0.9337  11.00000  0.05    0.15
Q48   1   1.0824  0.8257  1.0160  11.00000  0.05    0.15
Q49   1   0.8773  1.0181  1.0404  11.00000  0.05    0.15
Q50   1   1.0724  1.1837  0.7358  11.00000  0.05    0.15
;

loop_
_symmetry_equiv_pos_site_id
_space_group_symop_operation_xyz
1 +X,+Y,+Z
2 1/2+X,1/2-Y,-Z
3 -X,1/2+Y,1/2-Z
4 1/2-X,-Y,1/2+Z

loop_
_atom_site_label
_atom_site_type_symbol
_atom_site_fract_x
_atom_site_fract_y
_atom_site_fract_z
_atom_site_U_iso_or_equiv
_atom_site_adp_type
_atom_site_occupancy
_atom_site_site_symmetry_multiplicity
_atom_site_calc_flag
_atom_site_refinement_flags
Cl1 Cl 0.8586(4) 1.11118(18) 0.71866(17) 0.0841(10) Uani 1 4 d .
O1 O 0.8647(10) 0.2979(4) 1.2484(4) 0.0695(17) Uani 1 4 d .
O2 O 0.8513(9) 0.4004(4) 1.3468(4) 0.0654(16) Uani 1 4 d .
O3 O 0.9030(14) 0.9024(7) 0.6219(5) 0.112(3) Uani 1 4 d .
O4 O 1.1776(14) 0.7568(7) 0.6146(6) 0.130(4) Uani 1 4 d .
O5 O 1.5617(14) 0.8159(5) 0.5487(5) 0.112(3) Uani 1 4 d .
N1 N 0.8726(11) 0.9645(4) 0.8535(4) 0.0512(16) Uani 1 4 d .
N2 N 0.8630(9) 0.3799(4) 1.2740(4) 0.0412(14) Uani 1 4 d .
C1 C 0.8848(12) 0.8744(5) 0.8290(5) 0.0454(18) Uani 1 4 d .
C2 C 0.8894(12) 0.8050(5) 0.8874(4) 0.0472(18) Uani 1 4 d .
C3 C 0.8766(11) 0.8268(5) 0.9732(4) 0.0385(16) Uani 1 4 d .
C4 C 0.8665(13) 0.9212(5) 0.9946(5) 0.0518(18) Uani 1 4 d .
C5 C 0.8674(12) 0.9890(5) 0.9350(5) 0.0468(17) Uani 1 4 d .
C6 C 0.8753(11) 0.7566(5) 1.0388(5) 0.0490(18) Uani 1 4 d .
C7 C 0.8789(11) 0.6650(5) 1.0266(5) 0.0445(17) Uani 1 4 d .
C8 C 0.8749(12) 0.5934(5) 1.0927(5) 0.0512(18) Uani 1 4 d .
C9 C 0.8673(12) 0.5007(5) 1.0686(5) 0.0485(18) Uani 1 4 d .
C10 C 0.8633(13) 0.4290(6) 1.1264(6) 0.061(2) Uani 1 4 d .
C11 C 0.8634(13) 0.4529(5) 1.2116(5) 0.053(2) Uani 1 4 d .
C12 C 0.8737(12) 0.5450(6) 1.2378(6) 0.058(2) Uani 1 4 d .
C13 C 0.8776(11) 0.6167(5) 1.1768(5) 0.0469(18) Uani 1 4 d .
H1A H 0.89021 0.85941 0.77134 0.0545 Uiso 1 4 calc R
H1 H 0.86796 1.00866 0.81537 0.0615 Uiso 1 4 calc R
H2 H 0.90132 0.74159 0.87028 0.0566 Uiso 1 4 calc R
H3 H 1.367(9) 0.806(3) 0.565(3) 0.016(13) Uiso 1 4 d .
H4 H 0.85896 0.93852 1.05171 0.0622 Uiso 1 4 calc R
H5 H 0.86424 1.0531 0.95048 0.0561 Uiso 1 4 calc R
H6 H 0.87154 0.7781 1.09478 0.0588 Uiso 1 4 calc R
H7 H 0.88447 0.6436 0.97055 0.0534 Uiso 1 4 calc R
H9 H 0.86485 0.4858 1.01089 0.0582 Uiso 1 4 calc R
H10 H 0.86057 0.36545 1.10913 0.0728 Uiso 1 4 calc R
H12 H 0.87806 0.55983 1.29553 0.0695 Uiso 1 4 calc R
H13 H 0.88202 0.68046 1.19329 0.0563 Uiso 1 4 calc R
H15 H 1.005(11) 0.963(5) 0.626(5) 0.04(2) Uiso 1 4 d .

loop_
_atom_site_aniso_label
_atom_site_aniso_U_11
_atom_site_aniso_U_22
_atom_site_aniso_U_33
_atom_site_aniso_U_12
_atom_site_aniso_U_13
_atom_site_aniso_U_23
Cl1 0.0538(13) 0.0922(17) 0.106(2) -0.0095(14) -0.0117(14) 0.0592(15)
O1 0.070(4) 0.061(3) 0.077(4) 0.007(4) 0.005(4) 0.018(3)
O2 0.055(3) 0.074(4) 0.067(4) 0.000(3) -0.002(3) 0.014(3)
O3 0.118(7) 0.147(8) 0.070(5) 0.025(7) 0.006(5) 0.020(5)
O4 0.119(8) 0.144(7) 0.126(7) 0.025(6) -0.027(6) -0.043(7)
O5 0.148(9) 0.082(5) 0.105(6) -0.001(5) 0.016(6) 0.015(5)
N1 0.048(4) 0.054(4) 0.052(4) 0.004(3) -0.004(4) 0.012(3)
N2 0.046(3) 0.040(3) 0.038(3) 0.005(3) 0.004(3) 0.014(2)
C1 0.042(4) 0.054(4) 0.040(4) 0.004(4) -0.002(4) 0.004(3)
C2 0.045(4) 0.044(4) 0.053(4) -0.002(4) -0.007(4) 0.003(3)
C3 0.030(4) 0.044(3) 0.042(4) 0.003(3) 0.004(3) 0.004(3)
C4 0.048(4) 0.057(4) 0.051(4) 0.001(4) 0.003(4) -0.004(4)
C5 0.044(4) 0.042(4) 0.054(4) 0.001(4) -0.001(4) 0.008(3)
C6 0.038(4) 0.050(4) 0.058(4) 0.003(4) -0.005(4) 0.007(3)
C7 0.036(4) 0.050(4) 0.048(4) -0.004(4) -0.001(4) 0.001(3)
C8 0.045(4) 0.047(4) 0.061(5) 0.002(4) -0.001(4) 0.005(3)
C9 0.046(4) 0.056(4) 0.043(4) -0.003(4) 0.008(4) 0.007(3)
C10 0.052(5) 0.052(4) 0.078(6) 0.005(4) 0.012(5) 0.016(4)
C11 0.041(4) 0.051(4) 0.066(5) 0.003(4) -0.001(4) 0.021(4)
C12 0.050(5) 0.055(4) 0.069(5) 0.000(4) 0.001(5) 0.013(4)
C13 0.044(4) 0.034(3) 0.063(5) -0.004(4) -0.001(4) 0.001(3)

loop_
_atom_type_symbol
_atom_type_description
_atom_type_scat_dispersion_real
_atom_type_scat_dispersion_imag
_atom_type_scat_source
C C 0.0181 0.0091
;
International Tables for Crystallography
(Vol. C, Tables 4.2.6.8 and 6.1.1.4)
;
H H 0.0000 0.0000
;
International Tables for Crystallography
(Vol. C, Table 6.1.1.4)
;
O O 0.0492 0.0322
;
International Tables for Crystallography
(Vol. C, Tables 4.2.6.8 and 6.1.1.4)
;
N N 0.0311 0.0180
;
International Tables for Crystallography
(Vol. C, Tables 4.2.6.8 and 6.1.1.4)
;
Cl Cl 0.3639 0.7018
;
International Tables for Crystallography
(Vol. C, Tables 4.2.6.8 and 6.1.1.4)
;

loop_
_geom_angle_atom_site_label_1
_geom_angle_atom_site_label_2
_geom_angle_atom_site_label_3
_geom_angle
_geom_angle_publ_flag
C1 N1 C5 122.0(6) yes
O1 N2 O2 123.4(6) yes
O1 N2 C11 116.9(6) yes
O2 N2 C11 119.6(6) yes
N1 C1 C2 119.7(7) yes
C1 C2 C3 120.4(7) yes
C2 C3 C4 117.1(6) yes
C2 C3 C6 123.5(6) yes
C4 C3 C6 119.4(6) yes
C3 C4 C5 121.0(7) yes
N1 C5 C4 119.6(6) yes
C3 C6 C7 125.2(7) yes
C6 C7 C8 125.4(7) yes
C7 C8 C9 117.7(7) yes
C7 C8 C13 122.1(6) yes
C9 C8 C13 120.2(7) yes
C8 C9 C10 121.6(7) yes
C9 C10 C11 118.1(7) yes
N2 C11 C10 119.8(6) yes
N2 C11 C12 118.4(7) yes
C10 C11 C12 121.7(8) yes
C11 C12 C13 118.6(8) yes
C8 C13 C12 119.8(7) yes
C1 N1 H1 118.978 no
C5 N1 H1 118.983 no
N1 C1 H1A 120.168 no
C2 C1 H1A 120.172 no
C1 C2 H2 119.794 no
C3 C2 H2 119.793 no
C3 C4 H4 119.493 no
C5 C4 H4 119.480 no
N1 C5 H5 120.176 no
C4 C5 H5 120.180 no
C3 C6 H6 117.421 no
C7 C6 H6 117.422 no
C6 C7 H7 117.288 no
C8 C7 H7 117.289 no
C8 C9 H9 119.205 no
C10 C9 H9 119.213 no
C9 C10 H10 120.932 no
C11 C10 H10 120.933 no
C11 C12 H12 120.713 no
C13 C12 H12 120.727 no
C8 C13 H13 120.087 no
C12 C13 H13 120.105 no

loop_
_geom_bond_atom_site_label_1
_geom_bond_atom_site_label_2
_geom_bond_distance
_geom_bond_publ_flag
O1 N2 1.241(8) yes
O2 N2 1.206(8) yes
N1 C1 1.348(10) yes
N1 C5 1.354(10) yes
N2 C11 1.447(10) yes
C1 C2 1.366(10) yes
C2 C3 1.415(10) yes
C3 C4 1.393(10) yes
C3 C6 1.454(10) yes
C4 C5 1.361(10) yes
C6 C7 1.324(10) yes
C7 C8 1.474(10) yes
C8 C9 1.381(10) yes
C8 C13 1.390(11) yes
C9 C10 1.381(11) yes
C10 C11 1.410(12) yes
C11 C12 1.383(11) yes
C12 C13 1.418(11) yes
O3 H15 1.11(8) no
O5 H3 1.35(6) no
N1 H1 0.880 no
C1 H1A 0.950 no
C2 H2 0.950 no
C4 H4 0.950 no
C5 H5 0.950 no
C6 H6 0.950 no
C7 H7 0.950 no
C9 H9 0.950 no
C10 H10 0.950 no
C12 H12 0.950 no
C13 H13 0.950 no

loop_
_geom_contact_atom_site_label_1
_geom_contact_atom_site_label_2
_geom_contact_distance
_geom_contact_publ_flag
_geom_contact_site_symmetry_2
O1 C10 2.711(10) no .
O1 C12 3.536(10) no .
O2 C10 3.561(11) no .
O2 C12 2.711(10) no .
N1 C3 2.750(9) no .
C1 C4 2.743(11) no .
C2 C5 2.742(10) no .
C2 C7 2.999(10) no .
C6 C13 2.984(10) no .
C8 C11 2.770(11) no .
C9 C12 2.789(12) no .
C10 C13 2.803(11) no .
Cl1 O2 3.590(6) no 2_467
Cl1 O2 3.496(6) no 2_567
Cl1 O3 3.376(10) no .
Cl1 O4 3.398(10) no 3_756
Cl1 N1 3.015(7) no .
Cl1 N2 3.355(7) no 2_467
Cl1 N2 3.414(7) no 2_567
O1 C1 3.253(10) no 4_665
O1 C2 3.175(10) no 4_665
O1 C13 3.344(9) no 3_747
O2 Cl1 3.496(6) no 2_467
O2 Cl1 3.590(6) no 2_567
O2 C2 3.419(9) no 4_665
O2 C3 3.581(9) no 3_747
O2 C4 3.194(10) no 3_747
O2 C6 3.318(9) no 3_747
O2 C7 3.408(10) no 4_665
O3 Cl1 3.376(10) no .
O3 O4 2.792(14) no .
O3 O5 2.869(13) no 1_455
O3 C1 3.349(10) no .
O4 Cl1 3.398(10) no 3_746
O4 O3 2.792(14) no .
O4 O5 2.928(13) no .
O4 O5 2.925(12) no 2_466
O5 O3 2.869(13) no 1_655
O5 O4 2.928(13) no .
O5 O4 2.925(12) no 2_566
O5 C5 3.366(10) no 4_774
N1 Cl1 3.015(7) no .
N1 C8 3.570(11) no 2_467
N1 C8 3.599(11) no 2_567
N1 C13 3.575(10) no 2_467
N2 Cl1 3.414(7) no 2_467
N2 Cl1 3.355(7) no 2_567
C1 O1 3.253(10) no 4_664
C1 O3 3.349(10) no .
C1 C8 3.573(11) no 2_567
C1 C13 3.432(11) no 2_467
C1 C13 3.334(11) no 2_567
C2 O1 3.175(10) no 4_664
C2 O2 3.419(9) no 4_664
C3 O2 3.581(9) no 3_757
C3 C6 3.598(10) no 2_467
C3 C6 3.580(10) no 2_567
C3 C7 3.367(11) no 2_467
C3 C7 3.397(11) no 2_567
C4 O2 3.194(10) no 3_757
C4 C7 3.535(11) no 2_467
C5 O5 3.366(10) no 4_775
C5 C8 3.559(11) no 2_467
C5 C9 3.384(11) no 2_467
C5 C9 3.383(11) no 2_567
C6 O2 3.318(9) no 3_757
C6 C3 3.580(10) no 2_467
C6 C3 3.598(10) no 2_567
C7 O2 3.408(10) no 4_664
C7 C3 3.397(11) no 2_467
C7 C3 3.367(11) no 2_567
C7 C4 3.535(11) no 2_567
C8 N1 3.599(11) no 2_467
C8 N1 3.570(11) no 2_567
C8 C1 3.573(11) no 2_467
C8 C5 3.559(11) no 2_567
C9 C5 3.383(11) no 2_467
C9 C5 3.384(11) no 2_567
C13 O1 3.344(9) no 3_757
C13 N1 3.575(10) no 2_567
C13 C1 3.334(11) no 2_467
C13 C1 3.432(11) no 2_567
O1 H10 2.4349 no .
O2 H12 2.4290 no .
N1 H2 3.2025 no .
N1 H4 3.2030 no .
N2 H10 2.6540 no .
N2 H12 2.5973 no .
C1 H5 3.2156 no .
C2 H1 3.1355 no .
C2 H4 3.2613 no .
C2 H6 3.3518 no .
C2 H7 2.6649 no .
C3 H1A 3.2741 no .
C3 H5 3.2557 no .
C3 H7 2.6197 no .
C4 H1 3.1361 no .
C4 H2 3.2596 no .
C4 H6 2.6011 no .
C5 H1A 3.2167 no .
C6 H2 2.7177 no .
C6 H4 2.6110 no .
C6 H13 2.7077 no .
C7 H2 2.7406 no .
C7 H9 2.5748 no .
C7 H13 2.6842 no .
C8 H6 2.6409 no .
C8 H10 3.2694 no .
C8 H12 3.2895 no .
C9 H7 2.5811 no .
C9 H13 3.2585 no .
C10 H12 3.2973 no .
C11 H9 3.2544 no .
C11 H13 3.2678 no .
C12 H10 3.2948 no .
C13 H6 2.6563 no .
C13 H7 3.3315 no .
C13 H9 3.2543 no .
H1A H1 2.2521 no .
H1A H2 2.3155 no .
H1 H5 2.2591 no .
H2 H7 2.1360 no .
H4 H5 2.3068 no .
H4 H6 2.3962 no .
H6 H7 2.7706 no .
H6 H13 2.1097 no .
H7 H9 2.3502 no .
H9 H10 2.3333 no .
H12 H13 2.3800 no .
Cl1 H1 2.1351 no .
Cl1 H2 2.8538 no 3_756
Cl1 H4 3.1373 no 4_674
Cl1 H6 2.9791 no 4_674
Cl1 H7 3.5280 no 3_756
Cl1 H13 3.4176 no 4_674
Cl1 H15 2.76(8) no .
O1 H1A 2.8564 no 4_665
O1 H2 2.7154 no 4_665
O1 H6 3.0962 no 3_747
O1 H13 2.5735 no 3_747
O2 H2 2.6793 no 4_665
O2 H4 2.6045 no 3_747
O2 H6 2.7284 no 3_747
O2 H7 2.6229 no 4_665
O2 H9 3.4223 no 4_665
O2 H15 3.08(8) no 2_467
O3 H1A 2.4769 no .
O3 H1 3.4636 no .
O3 H3 3.55(6) no .
O3 H4 3.0936 no 4_674
O3 H5 3.3514 no 4_674
O3 H9 2.9018 no 3_756
O3 H12 3.5152 no 2_567
O4 H1A 3.5003 no .
O4 H3 1.66(6) no .
O4 H5 3.1055 no 3_746
O4 H10 3.5781 no 4_764
O4 H12 3.2842 no 2_567
O4 H13 3.4950 no 2_567
O4 H15 3.18(8) no .
O5 H3 3.26(6) no 2_566
O5 H4 3.5506 no 4_774
O5 H5 2.4974 no 4_774
O5 H10 2.8173 no 4_764
O5 H12 3.3079 no 2_567
N2 H2 2.9307 no 4_665
N2 H4 3.4716 no 3_747
N2 H6 3.1250 no 3_747
N2 H7 3.5848 no 4_665
N2 H13 3.3717 no 3_747
C1 H13 3.5065 no 2_467
C1 H13 3.4696 no 2_567
C1 H15 3.59(8) no .
C2 H6 3.4802 no 2_567
C2 H13 3.5785 no 2_567
C3 H7 3.4726 no 2_467
C3 H7 3.5743 no 2_567
C4 H7 3.4333 no 2_467
C5 H9 3.5245 no 2_467
C5 H9 3.4918 no 2_567
C6 H2 3.5205 no 2_467
C9 H5 3.4998 no 2_467
C9 H5 3.4591 no 2_567
C9 H15 3.28(8) no 3_746
C10 H1 3.5887 no 2_467
C11 H1 3.4211 no 2_467
C11 H1 3.4816 no 2_567
C12 H1A 3.5454 no 2_467
C12 H1 3.5326 no 2_567
C12 H15 3.32(8) no 2_467
C13 H1A 3.4151 no 2_467
C13 H1A 3.5801 no 2_567
H1A O1 2.8564 no 4_664
H1A O3 2.4769 no .
H1A O4 3.5003 no .
H1A C12 3.5454 no 2_567
H1A C13 3.5801 no 2_467
H1A C13 3.4151 no 2_567
H1A H13 3.5280 no 2_467
H1A H13 3.4203 no 2_567
H1A H15 2.8706 no .
H1 Cl1 2.1351 no .
H1 O3 3.4636 no .
H1 C10 3.5887 no 2_567
H1 C11 3.4816 no 2_467
H1 C11 3.4211 no 2_567
H1 C12 3.5326 no 2_467
H1 H15 3.2393 no .
H2 Cl1 2.8538 no 3_746
H2 O1 2.7154 no 4_664
H2 O2 2.6793 no 4_664
H2 N2 2.9307 no 4_664
H2 C6 3.5205 no 2_567
H2 H6 3.2398 no 2_567
H2 H13 3.5833 no 2_567
H3 O3 3.55(6) no .
H3 O4 1.66(6) no .
H3 O5 3.26(6) no 2_466
H3 H5 3.2788 no 4_774
H3 H9 3.2517 no 3_756
H3 H10 3.3079 no 3_756
H3 H10 3.1421 no 4_764
H3 H12 2.9434 no 2_567
H3 H15 3.47(9) no .
H4 Cl1 3.1373 no 4_675
H4 O2 2.6045 no 3_757
H4 O3 3.0936 no 4_675
H4 O5 3.5506 no 4_775
H4 N2 3.4716 no 3_757
H4 H7 3.4340 no 2_467
H4 H12 3.4890 no 3_757
H4 H15 3.0698 no 4_675
H5 O3 3.3514 no 4_675
H5 O4 3.1055 no 3_756
H5 O5 2.4974 no 4_775
H5 C9 3.4591 no 2_467
H5 C9 3.4998 no 2_567
H5 H3 3.2788 no 4_775
H5 H9 3.4768 no 2_467
H5 H9 3.4848 no 2_567
H6 Cl1 2.9791 no 4_675
H6 O1 3.0962 no 3_757
H6 O2 2.7284 no 3_757
H6 N2 3.1250 no 3_757
H6 C2 3.4802 no 2_467
H6 H2 3.2398 no 2_467
H7 Cl1 3.5280 no 3_746
H7 O2 2.6229 no 4_664
H7 N2 3.5848 no 4_664
H7 C3 3.5743 no 2_467
H7 C3 3.4726 no 2_567
H7 C4 3.4333 no 2_567
H7 H4 3.4340 no 2_567
H7 H15 3.0977 no 3_746
H9 O2 3.4223 no 4_664
H9 O3 2.9018 no 3_746
H9 C5 3.4918 no 2_467
H9 C5 3.5245 no 2_567
H9 H3 3.2517 no 3_746
H9 H5 3.4848 no 2_467
H9 H5 3.4768 no 2_567
H9 H15 2.3898 no 3_746
H10 O4 3.5781 no 4_765
H10 O5 2.8173 no 4_765
H10 H3 3.3079 no 3_746
H10 H3 3.1421 no 4_765
H12 O3 3.5152 no 2_467
H12 O4 3.2842 no 2_467
H12 O5 3.3079 no 2_467
H12 H3 2.9434 no 2_467
H12 H4 3.4890 no 3_747
H12 H15 2.8404 no 2_467
H13 Cl1 3.4176 no 4_675
H13 O1 2.5735 no 3_757
H13 O4 3.4950 no 2_467
H13 N2 3.3717 no 3_757
H13 C1 3.4696 no 2_467
H13 C1 3.5065 no 2_567
H13 C2 3.5785 no 2_467
H13 H1A 3.4203 no 2_467
H13 H1A 3.5280 no 2_567
H13 H2 3.5833 no 2_467
H15 Cl1 2.76(8) no .
H15 O2 3.08(8) no 2_567
H15 O4 3.18(8) no .
H15 C1 3.59(8) no .
H15 C9 3.28(8) no 3_756
H15 C12 3.32(8) no 2_567
H15 H1A 2.8706 no .
H15 H1 3.2393 no .
H15 H3 3.47(9) no .
H15 H4 3.0698 no 4_674
H15 H7 3.0977 no 3_756
H15 H9 2.3898 no 3_756
H15 H12 2.8404 no 2_567

loop_
_geom_hbond_atom_site_label_D
_geom_hbond_atom_site_label_H
_geom_hbond_atom_site_label_A
_geom_hbond_distance_DA
_geom_hbond_distance_DH
_geom_hbond_distance_HA
_geom_hbond_angle_DHA
_geom_hbond_publ_flag
O5 H3 O4 2.928(13) 1.35(6) 1.66(6) 153(4) no
N1 H1 Cl1 3.015(7) 0.880 2.135 177.4 no

loop_
_geom_torsion_atom_site_label_1
_geom_torsion_atom_site_label_2
_geom_torsion_atom_site_label_3
_geom_torsion_atom_site_label_4
_geom_torsion
_geom_torsion_publ_flag
C1 N1 C5 C4 -2.6(11) no
C5 N1 C1 C2 0.9(11) no
O1 N2 C11 C10 0.7(10) no
O1 N2 C11 C12 -176.1(6) no
O2 N2 C11 C10 -175.7(6) no
O2 N2 C11 C12 7.5(10) no
N1 C1 C2 C3 1.5(11) no
C1 C2 C3 C4 -2.2(11) no
C1 C2 C3 C6 178.3(6) no
C2 C3 C4 C5 0.5(11) no
C2 C3 C6 C7 -2.4(12) no
C4 C3 C6 C7 178.1(7) no
C6 C3 C4 C5 -180.0(6) no
C3 C4 C5 N1 1.8(12) no
C3 C6 C7 C8 -179.1(6) no
C6 C7 C8 C9 176.1(7) no
C6 C7 C8 C13 -3.6(12) no
C7 C8 C9 C10 180.0(6) no
C7 C8 C13 C12 -179.9(6) no
C9 C8 C13 C12 0.4(11) no
C13 C8 C9 C10 -0.3(12) no
C8 C9 C10 C11 1.2(12) no
C9 C10 C11 N2 -178.8(7) no
C9 C10 C11 C12 -2.1(12) no
N2 C11 C12 C13 178.9(6) no
C10 C11 C12 C13 2.1(12) no
C11 C12 C13 C8 -1.2(11) no
